data_7201485
loop_
_publ_author_name
'Peng, Tai'
'Bi, Hai'
'Liu, Yu'
'Fan, Yan'
'Gao, Hongze'
'Wang, Yue'
'Hou, Zhaomin'

_publ_section_title
;
 Very high-efficiency red-electroluminescence devices based on an
 amidinate-ligated phosphorescent iridium complex
;
_journal_issue 43
_journal_name_full 'Journal of Materials Chemistry'
_journal_page_first 8072
_journal_paper_doi 10.1039/b917776k
_journal_volume 19
_journal_year 2009
_chemical_formula_sum 'C39 H35 Ir N4 S2'
_chemical_formula_weight 816.03
_chemical_name_systematic
;
?
;
_space_group_IT_number 14
_symmetry_cell_setting monoclinic
_symmetry_space_group_name_Hall '-P 2yn'
_symmetry_space_group_name_H-M 'P 1 21/n 1'
_atom_sites_solution_hydrogens geom
_atom_sites_solution_primary direct
_atom_sites_solution_secondary difmap
_audit_creation_method SHELXL-97
_cell_angle_alpha 90.00
_cell_angle_beta 90.39(3)
_cell_angle_gamma 90.00
_cell_formula_units_Z 4
_cell_length_a 8.9808(18)
_cell_length_b 16.334(3)
_cell_length_c 22.781(5)
_cell_measurement_reflns_used 25641
_cell_measurement_temperature 293(2)
_cell_measurement_theta_max 27.80
_cell_measurement_theta_min 3.07
_cell_volume 3341.7(12)
_computing_cell_refinement PROCESS-AUTO
_computing_data_collection PROCESS-AUTO
_computing_data_reduction PROCESS-AUTO
_computing_molecular_graphics 'SHELXL-97 (Sheldrick, 1997)'
_computing_publication_material 'SHELXL-97 (Sheldrick, 1997)'
_computing_structure_refinement 'SHELXL-97 (Sheldrick, 1997)'
_computing_structure_solution 'SHELXS-97 (Sheldrick, 1990)'
_diffrn_ambient_temperature 293(2)
_diffrn_detector_area_resol_mean none
_diffrn_measured_fraction_theta_full 0.992
_diffrn_measured_fraction_theta_max 0.992
_diffrn_measurement_device_type 'Omega scan'
_diffrn_measurement_method 10.0
_diffrn_radiation_monochromator graphite
_diffrn_radiation_source 'fine-focus sealed tube'
_diffrn_radiation_type MoK\a
_diffrn_radiation_wavelength 0.71073
_diffrn_reflns_av_R_equivalents 0.0476
_diffrn_reflns_av_sigmaI/netI 0.0415
_diffrn_reflns_limit_h_max 9
_diffrn_reflns_limit_h_min -11
_diffrn_reflns_limit_k_max 21
_diffrn_reflns_limit_k_min -21
_diffrn_reflns_limit_l_max 29
_diffrn_reflns_limit_l_min -29
_diffrn_reflns_number 31262
_diffrn_reflns_theta_full 27.48
_diffrn_reflns_theta_max 27.48
_diffrn_reflns_theta_min 3.07
_diffrn_standards_decay_% 0
_diffrn_standards_interval_count 0
_diffrn_standards_interval_time .
_diffrn_standards_number 0
_exptl_absorpt_coefficient_mu 4.155
_exptl_absorpt_correction_T_max 0.5634
_exptl_absorpt_correction_T_min 0.4844
_exptl_absorpt_correction_type multi-scan
_exptl_absorpt_process_details
;
Higash,T(1995) Progrom for Absorption Correcttion.
Rigaku Corporation,Tokyo,Japan.
;
_exptl_crystal_colour red
_exptl_crystal_density_diffrn 1.622
_exptl_crystal_density_meas ?
_exptl_crystal_density_method 'not measured'
_exptl_crystal_description block
_exptl_crystal_F_000 1624
_exptl_crystal_size_max 0.20
_exptl_crystal_size_mid 0.17
_exptl_crystal_size_min 0.16
_refine_diff_density_max 1.167
_refine_diff_density_min -0.639
_refine_diff_density_rms 0.118
_refine_ls_extinction_method none
_refine_ls_goodness_of_fit_ref 0.952
_refine_ls_hydrogen_treatment riding
_refine_ls_matrix_type full
_refine_ls_number_parameters 419
_refine_ls_number_reflns 7588
_refine_ls_number_restraints 0
_refine_ls_restrained_S_all 0.952
_refine_ls_R_factor_all 0.0423
_refine_ls_R_factor_gt 0.0316
_refine_ls_shift/su_max 0.002
_refine_ls_shift/su_mean 0.000
_refine_ls_structure_factor_coef Fsqd
_refine_ls_weighting_details 'calc w=1/[\s^2^(Fo^2^)+(0.0388P)^2^+12.8153P] where P=(Fo^2^+2Fc^2^)/3'
_refine_ls_weighting_scheme calc
_refine_ls_wR_factor_gt 0.0826
_refine_ls_wR_factor_ref 0.0877
_reflns_number_gt 6310
_reflns_number_total 7588
_reflns_threshold_expression >2sigma(I)
_cod_data_source_file b917776k.txt
_cod_data_source_block (bt)2Ir(dipba)
_cod_depositor_comments
;
The following automatic conversions were performed:
'_symmetry_cell_setting' value 'Monoclinic' changed to 'monoclinic'
according to '/home/saulius/struct/CIF-dictionaries/cif_core.dic'
dictionary named 'cif_core.dic' version 2.4.1 from 2010-06-29.

Automatic conversion script
Id: cif_fix_enum 1527 2010-12-29 10:47:43Z saulius 

The following automatic conversions were performed:

'_exptl_crystal_density_meas' value 'none' was changed to '?' - the
value is perceived as not measured.

Automatic conversion script
Id: cif_fix_values 3008 2015-01-20 13:52:24Z robertas 
;
_cod_original_sg_symbol_H-M 'P2(1)/n '
_cod_database_code 7201485

loop_
_symmetry_equiv_pos_as_xyz
'x, y, z'
'-x+1/2, y+1/2, -z+1/2'
'-x, -y, -z'
'x-1/2, -y-1/2, z-1/2'

loop_
_atom_site_label
_atom_site_type_symbol
_atom_site_fract_x
_atom_site_fract_y
_atom_site_fract_z
_atom_site_U_iso_or_equiv
_atom_site_adp_type
_atom_site_occupancy
_atom_site_symmetry_multiplicity
_atom_site_calc_flag
_atom_site_refinement_flags
_atom_site_disorder_assembly
_atom_site_disorder_group
C1 C 0.7573(7) 0.5030(4) 0.1592(3) 0.0548(15) Uani 1 1 d . . .
H1 H 0.8353 0.4692 0.1709 0.066 Uiso 1 1 calc R . .
C2 C 0.7648(6) 0.5857(4) 0.1714(3) 0.0474(14) Uani 1 1 d . . .
H2 H 0.8483 0.6066 0.1905 0.057 Uiso 1 1 calc R . .
C3 C 0.6495(5) 0.6381(3) 0.1556(2) 0.0382(11) Uani 1 1 d . . .
H3 H 0.6553 0.6938 0.1638 0.046 Uiso 1 1 calc R . .
C4 C 0.5258(5) 0.6057(3) 0.1274(2) 0.0319(10) Uani 1 1 d . . .
C5 C 0.5206(6) 0.5218(3) 0.1151(3) 0.0429(12) Uani 1 1 d . . .
C6 C 0.6377(7) 0.4698(4) 0.1304(3) 0.0544(15) Uani 1 1 d . . .
H6 H 0.6346 0.4144 0.1213 0.065 Uiso 1 1 calc R . .
C7 C 0.2981(6) 0.5981(3) 0.0852(2) 0.0370(11) Uani 1 1 d . . .
C8 C 0.1567(5) 0.6315(3) 0.0669(2) 0.0352(11) Uani 1 1 d . . .
C9 C 0.0366(6) 0.5835(4) 0.0482(2) 0.0440(13) Uani 1 1 d . . .
H9 H 0.0446 0.5268 0.0459 0.053 Uiso 1 1 calc R . .
C10 C -0.0952(6) 0.6231(4) 0.0333(2) 0.0453(13) Uani 1 1 d . . .
H10 H -0.1773 0.5928 0.0210 0.054 Uiso 1 1 calc R . .
C11 C -0.1043(6) 0.7070(4) 0.0367(2) 0.0455(14) Uani 1 1 d . . .
H11 H -0.1923 0.7329 0.0257 0.055 Uiso 1 1 calc R . .
C12 C 0.0150(6) 0.7535(3) 0.0561(2) 0.0386(12) Uani 1 1 d . . .
H12 H 0.0054 0.8101 0.0578 0.046 Uiso 1 1 calc R . .
C13 C 0.1501(5) 0.7173(3) 0.0731(2) 0.0302(10) Uani 1 1 d . . .
C14 C 0.1240(7) 1.0100(3) 0.0934(3) 0.0468(13) Uani 1 1 d . . .
C15 C 0.0306(8) 1.0687(4) 0.1175(3) 0.0657(19) Uani 1 1 d . . .
H15 H 0.0056 1.1158 0.0968 0.079 Uiso 1 1 calc R . .
C16 C -0.0239(8) 1.0553(4) 0.1729(3) 0.0645(19) Uani 1 1 d . . .
H16 H -0.0879 1.0935 0.1895 0.077 Uiso 1 1 calc R . .
C17 C 0.0147(7) 0.9861(4) 0.2043(3) 0.0592(17) Uani 1 1 d . . .
H17 H -0.0229 0.9788 0.2419 0.071 Uiso 1 1 calc R . .
C18 C 0.1080(6) 0.9276(4) 0.1810(2) 0.0428(12) Uani 1 1 d . . .
H18 H 0.1347 0.8814 0.2025 0.051 Uiso 1 1 calc R . .
C19 C 0.1606(5) 0.9392(3) 0.1249(2) 0.0346(11) Uani 1 1 d . . .
C20 C 0.2845(6) 0.9138(3) 0.0413(2) 0.0369(11) Uani 1 1 d . . .
C21 C 0.3755(6) 0.8643(3) 0.0033(2) 0.0365(11) Uani 1 1 d . . .
C22 C 0.4092(5) 0.7874(3) 0.0283(2) 0.0331(10) Uani 1 1 d . . .
C23 C 0.4967(6) 0.7355(4) -0.0066(2) 0.0428(12) Uani 1 1 d . . .
H23 H 0.5205 0.6835 0.0072 0.051 Uiso 1 1 calc R . .
C24 C 0.5483(7) 0.7601(5) -0.0611(2) 0.0530(16) Uani 1 1 d . . .
H24 H 0.6071 0.7245 -0.0828 0.064 Uiso 1 1 calc R . .
C25 C 0.5140(7) 0.8365(5) -0.0838(2) 0.0567(16) Uani 1 1 d . . .
H25 H 0.5509 0.8526 -0.1200 0.068 Uiso 1 1 calc R . .
C26 C 0.4246(7) 0.8884(4) -0.0519(2) 0.0490(14) Uani 1 1 d . . .
H26 H 0.3973 0.9391 -0.0672 0.059 Uiso 1 1 calc R . .
C27 C 0.4218(5) 0.7925(3) 0.21946(19) 0.0280(9) Uani 1 1 d . . .
C28 C 0.4800(5) 0.8007(3) 0.28070(19) 0.0288(9) Uani 1 1 d . . .
C29 C 0.3992(6) 0.8405(4) 0.3240(2) 0.0413(12) Uani 1 1 d . . .
H29 H 0.3094 0.8655 0.3143 0.050 Uiso 1 1 calc R . .
C30 C 0.4507(7) 0.8435(4) 0.3815(2) 0.0497(14) Uani 1 1 d . . .
H30 H 0.3942 0.8692 0.4102 0.060 Uiso 1 1 calc R . .
C31 C 0.5853(7) 0.8083(4) 0.3962(2) 0.0475(14) Uani 1 1 d . . .
H31 H 0.6197 0.8106 0.4348 0.057 Uiso 1 1 calc R . .
C32 C 0.6688(7) 0.7701(3) 0.3541(3) 0.0457(13) Uani 1 1 d . . .
H32 H 0.7598 0.7465 0.3640 0.055 Uiso 1 1 calc R . .
C33 C 0.6168(6) 0.7667(3) 0.2965(2) 0.0389(11) Uani 1 1 d . . .
H33 H 0.6743 0.7412 0.2681 0.047 Uiso 1 1 calc R . .
C34 C 0.6130(5) 0.8785(3) 0.1739(2) 0.0307(10) Uani 1 1 d . . .
H34 H 0.6807 0.8656 0.2065 0.037 Uiso 1 1 calc R . .
C35 C 0.7010(7) 0.8759(4) 0.1175(3) 0.0519(15) Uani 1 1 d . . .
H35A H 0.7461 0.8230 0.1132 0.078 Uiso 1 1 calc R . .
H35B H 0.7772 0.9172 0.1187 0.078 Uiso 1 1 calc R . .
H35C H 0.6356 0.8861 0.0848 0.078 Uiso 1 1 calc R . .
C36 C 0.5479(7) 0.9634(4) 0.1842(3) 0.0522(15) Uani 1 1 d . . .
H36A H 0.4799 0.9767 0.1529 0.078 Uiso 1 1 calc R . .
H36B H 0.6269 1.0030 0.1853 0.078 Uiso 1 1 calc R . .
H36C H 0.4960 0.9640 0.2209 0.078 Uiso 1 1 calc R . .
C37 C 0.2054(6) 0.7084(3) 0.2464(2) 0.0398(12) Uani 1 1 d . . .
H37 H 0.2515 0.7120 0.2854 0.048 Uiso 1 1 calc R . .
C38 C 0.2045(8) 0.6190(4) 0.2275(3) 0.0610(17) Uani 1 1 d . . .
H38A H 0.1517 0.6137 0.1909 0.092 Uiso 1 1 calc R . .
H38B H 0.1561 0.5866 0.2569 0.092 Uiso 1 1 calc R . .
H38C H 0.3050 0.6003 0.2228 0.092 Uiso 1 1 calc R . .
C39 C 0.0468(8) 0.7390(5) 0.2504(4) 0.068(2) Uani 1 1 d . . .
H39A H 0.0459 0.7914 0.2695 0.102 Uiso 1 1 calc R . .
H39B H -0.0113 0.7008 0.2727 0.102 Uiso 1 1 calc R . .
H39C H 0.0052 0.7441 0.2117 0.102 Uiso 1 1 calc R . .
Ir1 Ir 0.331323(18) 0.768853(11) 0.110024(7) 0.02600(6) Uani 1 1 d . . .
N1 N 0.3973(4) 0.6478(2) 0.10976(16) 0.0301(8) Uani 1 1 d . . .
N2 N 0.2530(4) 0.8856(2) 0.09392(17) 0.0314(8) Uani 1 1 d . . .
N3 N 0.4964(4) 0.8161(2) 0.17201(16) 0.0274(8) Uani 1 1 d . . .
N4 N 0.2932(4) 0.7585(2) 0.20538(17) 0.0303(8) Uani 1 1 d . . .
S1 S 0.35319(18) 0.49692(9) 0.08117(8) 0.0568(4) Uani 1 1 d . . .
S2 S 0.20585(19) 1.00784(10) 0.02485(7) 0.0542(4) Uani 1 1 d . . .

loop_
_atom_site_aniso_label
_atom_site_aniso_U_11
_atom_site_aniso_U_22
_atom_site_aniso_U_33
_atom_site_aniso_U_23
_atom_site_aniso_U_13
_atom_site_aniso_U_12
C1 0.046(3) 0.053(4) 0.065(4) 0.001(3) -0.008(3) 0.020(3)
C2 0.033(3) 0.058(4) 0.051(3) -0.004(3) -0.006(2) 0.011(3)
C3 0.030(2) 0.041(3) 0.044(3) -0.005(2) -0.002(2) 0.003(2)
C4 0.028(2) 0.033(3) 0.035(2) -0.0003(19) -0.0012(19) 0.0071(19)
C5 0.036(3) 0.035(3) 0.057(3) -0.004(2) -0.008(2) 0.004(2)
C6 0.059(4) 0.033(3) 0.071(4) -0.004(3) -0.008(3) 0.014(3)
C7 0.041(3) 0.030(3) 0.039(3) -0.004(2) -0.008(2) -0.002(2)
C8 0.032(2) 0.040(3) 0.033(2) -0.003(2) -0.006(2) -0.005(2)
C9 0.042(3) 0.047(3) 0.043(3) -0.009(2) -0.010(2) -0.009(2)
C10 0.031(3) 0.065(4) 0.039(3) -0.013(3) -0.006(2) -0.014(3)
C11 0.030(3) 0.066(4) 0.040(3) -0.015(3) -0.005(2) 0.006(2)
C12 0.032(3) 0.043(3) 0.041(3) -0.010(2) -0.006(2) 0.007(2)
C13 0.024(2) 0.040(3) 0.027(2) -0.0037(18) -0.0019(18) 0.0033(19)
C14 0.050(3) 0.032(3) 0.058(3) 0.001(2) -0.005(3) 0.004(2)
C15 0.077(5) 0.033(3) 0.086(5) -0.002(3) -0.009(4) 0.017(3)
C16 0.062(4) 0.043(4) 0.088(5) -0.022(3) 0.001(4) 0.015(3)
C17 0.059(4) 0.057(4) 0.061(4) -0.017(3) 0.012(3) 0.007(3)
C18 0.042(3) 0.044(3) 0.043(3) -0.004(2) -0.001(2) 0.005(2)
C19 0.030(2) 0.029(2) 0.045(3) -0.006(2) -0.007(2) 0.0032(19)
C20 0.039(3) 0.036(3) 0.036(2) 0.006(2) -0.005(2) 0.001(2)
C21 0.033(3) 0.042(3) 0.034(2) 0.003(2) -0.006(2) -0.001(2)
C22 0.027(2) 0.039(3) 0.033(2) -0.0044(19) -0.004(2) 0.0003(19)
C23 0.034(3) 0.054(3) 0.040(3) -0.003(2) -0.001(2) 0.006(2)
C24 0.041(3) 0.083(5) 0.036(3) -0.013(3) 0.001(2) 0.004(3)
C25 0.060(4) 0.078(5) 0.033(3) 0.002(3) 0.005(3) -0.015(3)
C26 0.050(3) 0.061(4) 0.036(3) 0.009(3) -0.002(3) -0.008(3)
C27 0.030(2) 0.026(2) 0.027(2) 0.0001(17) -0.0056(18) 0.0000(18)
C28 0.028(2) 0.028(2) 0.030(2) 0.0016(18) -0.0044(18) -0.0044(18)
C29 0.038(3) 0.052(3) 0.034(2) -0.001(2) 0.002(2) 0.002(2)
C30 0.052(3) 0.066(4) 0.031(3) -0.010(3) -0.001(2) 0.000(3)
C31 0.055(3) 0.056(4) 0.032(3) 0.004(2) -0.012(2) -0.015(3)
C32 0.046(3) 0.042(3) 0.049(3) 0.008(2) -0.019(3) -0.004(3)
C33 0.040(3) 0.037(3) 0.039(3) 0.001(2) -0.005(2) 0.001(2)
C34 0.027(2) 0.030(2) 0.035(2) 0.0001(19) -0.0022(19) -0.0051(19)
C35 0.042(3) 0.058(4) 0.056(3) -0.010(3) 0.016(3) -0.019(3)
C36 0.058(4) 0.034(3) 0.065(4) -0.005(3) 0.006(3) -0.007(3)
C37 0.037(3) 0.051(3) 0.031(2) 0.008(2) -0.001(2) -0.013(2)
C38 0.066(4) 0.047(4) 0.070(4) 0.017(3) 0.010(3) -0.016(3)
C39 0.050(4) 0.072(5) 0.081(5) 0.012(4) 0.026(4) -0.009(3)
Ir1 0.02507(9) 0.02727(10) 0.02562(9) -0.00110(7) -0.00318(6) 0.00030(7)
N1 0.0280(19) 0.030(2) 0.0320(19) -0.0028(16) -0.0026(16) -0.0003(16)
N2 0.030(2) 0.031(2) 0.033(2) -0.0006(16) -0.0067(17) 0.0024(16)
N3 0.0250(18) 0.030(2) 0.0276(18) -0.0019(15) -0.0008(15) -0.0032(16)
N4 0.0280(19) 0.036(2) 0.0269(19) 0.0021(15) -0.0018(16) -0.0019(16)
S1 0.0562(9) 0.0303(7) 0.0837(11) -0.0122(7) -0.0242(8) 0.0024(6)
S2 0.0652(10) 0.0407(8) 0.0566(9) 0.0159(7) -0.0028(8) 0.0094(7)

loop_
_atom_type_symbol
_atom_type_description
_atom_type_scat_dispersion_real
_atom_type_scat_dispersion_imag
_atom_type_scat_source
C C 0.0033 0.0016 'International Tables Vol C Tables 4.2.6.8 and 6.1.1.4'
H H 0.0000 0.0000 'International Tables Vol C Tables 4.2.6.8 and 6.1.1.4'
N N 0.0061 0.0033 'International Tables Vol C Tables 4.2.6.8 and 6.1.1.4'
S S 0.1246 0.1234 'International Tables Vol C Tables 4.2.6.8 and 6.1.1.4'
Ir Ir -1.4442 7.9887 'International Tables Vol C Tables 4.2.6.8 and 6.1.1.4'

loop_
_geom_angle_atom_site_label_1
_geom_angle_atom_site_label_2
_geom_angle_atom_site_label_3
_geom_angle
_geom_angle_site_symmetry_1
_geom_angle_site_symmetry_3
_geom_angle_publ_flag
C6 C1 C2 121.4(5) . . ?
C6 C1 H1 119.3 . . ?
C2 C1 H1 119.3 . . ?
C1 C2 C3 121.1(5) . . ?
C1 C2 H2 119.5 . . ?
C3 C2 H2 119.5 . . ?
C4 C3 C2 118.6(5) . . ?
C4 C3 H3 120.7 . . ?
C2 C3 H3 120.7 . . ?
C3 C4 C5 119.5(4) . . ?
C3 C4 N1 127.0(5) . . ?
C5 C4 N1 113.5(4) . . ?
C6 C5 C4 121.5(5) . . ?
C6 C5 S1 128.2(5) . . ?
C4 C5 S1 110.2(4) . . ?
C1 C6 C5 117.9(6) . . ?
C1 C6 H6 121.1 . . ?
C5 C6 H6 121.1 . . ?
N1 C7 C8 118.5(5) . . ?
N1 C7 S1 114.6(4) . . ?
C8 C7 S1 126.8(4) . . ?
C9 C8 C13 123.8(5) . . ?
C9 C8 C7 123.5(5) . . ?
C13 C8 C7 112.7(4) . . ?
C10 C9 C8 117.8(5) . . ?
C10 C9 H9 121.1 . . ?
C8 C9 H9 121.1 . . ?
C11 C10 C9 120.1(5) . . ?
C11 C10 H10 119.9 . . ?
C9 C10 H10 119.9 . . ?
C10 C11 C12 121.3(5) . . ?
C10 C11 H11 119.4 . . ?
C12 C11 H11 119.4 . . ?
C11 C12 C13 121.5(5) . . ?
C11 C12 H12 119.2 . . ?
C13 C12 H12 119.2 . . ?
C12 C13 C8 115.4(4) . . ?
C12 C13 Ir1 129.4(4) . . ?
C8 C13 Ir1 115.1(3) . . ?
C15 C14 C19 120.4(6) . . ?
C15 C14 S2 129.2(5) . . ?
C19 C14 S2 110.3(4) . . ?
C16 C15 C14 118.3(6) . . ?
C16 C15 H15 120.9 . . ?
C14 C15 H15 120.9 . . ?
C15 C16 C17 121.1(6) . . ?
C15 C16 H16 119.5 . . ?
C17 C16 H16 119.5 . . ?
C18 C17 C16 121.2(6) . . ?
C18 C17 H17 119.4 . . ?
C16 C17 H17 119.4 . . ?
C19 C18 C17 118.3(6) . . ?
C19 C18 H18 120.8 . . ?
C17 C18 H18 120.8 . . ?
C18 C19 C14 120.6(5) . . ?
C18 C19 N2 126.1(5) . . ?
C14 C19 N2 113.3(5) . . ?
N2 C20 C21 118.4(4) . . ?
N2 C20 S2 114.7(4) . . ?
C21 C20 S2 126.9(4) . . ?
C26 C21 C22 123.2(5) . . ?
C26 C21 C20 124.6(5) . . ?
C22 C21 C20 112.2(4) . . ?
C23 C22 C21 115.3(5) . . ?
C23 C22 Ir1 129.1(4) . . ?
C21 C22 Ir1 115.6(4) . . ?
C24 C23 C22 121.6(6) . . ?
C24 C23 H23 119.2 . . ?
C22 C23 H23 119.2 . . ?
C25 C24 C23 121.3(6) . . ?
C25 C24 H24 119.4 . . ?
C23 C24 H24 119.4 . . ?
C26 C25 C24 119.2(6) . . ?
C26 C25 H25 120.4 . . ?
C24 C25 H25 120.4 . . ?
C25 C26 C21 119.4(6) . . ?
C25 C26 H26 120.3 . . ?
C21 C26 H26 120.3 . . ?
N4 C27 N3 111.6(4) . . ?
N4 C27 C28 124.4(4) . . ?
N3 C27 C28 123.9(4) . . ?
C29 C28 C33 117.8(4) . . ?
C29 C28 C27 121.6(4) . . ?
C33 C28 C27 120.6(4) . . ?
C30 C29 C28 121.0(5) . . ?
C30 C29 H29 119.5 . . ?
C28 C29 H29 119.5 . . ?
C31 C30 C29 120.1(5) . . ?
C31 C30 H30 119.9 . . ?
C29 C30 H30 119.9 . . ?
C32 C31 C30 120.1(5) . . ?
C32 C31 H31 119.9 . . ?
C30 C31 H31 119.9 . . ?
C31 C32 C33 119.8(5) . . ?
C31 C32 H32 120.1 . . ?
C33 C32 H32 120.1 . . ?
C32 C33 C28 121.2(5) . . ?
C32 C33 H33 119.4 . . ?
C28 C33 H33 119.4 . . ?
N3 C34 C35 109.6(4) . . ?
N3 C34 C36 111.3(4) . . ?
C35 C34 C36 111.0(5) . . ?
N3 C34 H34 108.3 . . ?
C35 C34 H34 108.3 . . ?
C36 C34 H34 108.3 . . ?
C34 C35 H35A 109.5 . . ?
C34 C35 H35B 109.5 . . ?
H35A C35 H35B 109.5 . . ?
C34 C35 H35C 109.5 . . ?
H35A C35 H35C 109.5 . . ?
H35B C35 H35C 109.5 . . ?
C34 C36 H36A 109.5 . . ?
C34 C36 H36B 109.5 . . ?
H36A C36 H36B 109.5 . . ?
C34 C36 H36C 109.5 . . ?
H36A C36 H36C 109.5 . . ?
H36B C36 H36C 109.5 . . ?
N4 C37 C39 111.3(5) . . ?
N4 C37 C38 110.9(5) . . ?
C39 C37 C38 109.3(5) . . ?
N4 C37 H37 108.4 . . ?
C39 C37 H37 108.4 . . ?
C38 C37 H37 108.4 . . ?
C37 C38 H38A 109.5 . . ?
C37 C38 H38B 109.5 . . ?
H38A C38 H38B 109.5 . . ?
C37 C38 H38C 109.5 . . ?
H38A C38 H38C 109.5 . . ?
H38B C38 H38C 109.5 . . ?
C37 C39 H39A 109.5 . . ?
C37 C39 H39B 109.5 . . ?
H39A C39 H39B 109.5 . . ?
C37 C39 H39C 109.5 . . ?
H39A C39 H39C 109.5 . . ?
H39B C39 H39C 109.5 . . ?
C13 Ir1 C22 87.82(19) . . ?
C13 Ir1 N1 80.16(17) . . ?
C22 Ir1 N1 92.29(18) . . ?
C13 Ir1 N2 92.24(17) . . ?
C22 Ir1 N2 79.44(18) . . ?
N1 Ir1 N2 169.04(14) . . ?
C13 Ir1 N3 164.35(17) . . ?
C22 Ir1 N3 107.82(16) . . ?
N1 Ir1 N3 98.45(15) . . ?
N2 Ir1 N3 90.98(14) . . ?
C13 Ir1 N4 104.40(17) . . ?
C22 Ir1 N4 167.71(17) . . ?
N1 Ir1 N4 88.63(15) . . ?
N2 Ir1 N4 100.98(15) . . ?
N3 Ir1 N4 59.95(14) . . ?
C7 N1 C4 111.7(4) . . ?
C7 N1 Ir1 113.3(3) . . ?
C4 N1 Ir1 134.9(3) . . ?
C20 N2 C19 111.8(4) . . ?
C20 N2 Ir1 114.2(3) . . ?
C19 N2 Ir1 133.6(3) . . ?
C27 N3 C34 122.9(4) . . ?
C27 N3 Ir1 94.6(3) . . ?
C34 N3 Ir1 138.5(3) . . ?
C27 N4 C37 123.4(4) . . ?
C27 N4 Ir1 93.8(3) . . ?
C37 N4 Ir1 138.8(3) . . ?
C7 S1 C5 90.0(2) . . ?
C20 S2 C14 89.9(3) . . ?

loop_
_geom_bond_atom_site_label_1
_geom_bond_atom_site_label_2
_geom_bond_distance
_geom_bond_site_symmetry_2
_geom_bond_publ_flag
C1 C6 1.367(9) . ?
C1 C2 1.379(9) . ?
C1 H1 0.9300 . ?
C2 C3 1.389(7) . ?
C2 H2 0.9300 . ?
C3 C4 1.385(7) . ?
C3 H3 0.9300 . ?
C4 C5 1.399(7) . ?
C4 N1 1.400(6) . ?
C5 C6 1.394(7) . ?
C5 S1 1.735(5) . ?
C6 H6 0.9300 . ?
C7 N1 1.327(6) . ?
C7 C8 1.441(7) . ?
C7 S1 1.728(5) . ?
C8 C9 1.399(7) . ?
C8 C13 1.408(7) . ?
C9 C10 1.389(8) . ?
C9 H9 0.9300 . ?
C10 C11 1.375(8) . ?
C10 H10 0.9300 . ?
C11 C12 1.384(7) . ?
C11 H11 0.9300 . ?
C12 C13 1.402(7) . ?
C12 H12 0.9300 . ?
C13 Ir1 2.012(5) . ?
C14 C15 1.390(9) . ?
C14 C19 1.399(7) . ?
C14 S2 1.730(6) . ?
C15 C16 1.374(10) . ?
C15 H15 0.9300 . ?
C16 C17 1.381(10) . ?
C16 H16 0.9300 . ?
C17 C18 1.380(8) . ?
C17 H17 0.9300 . ?
C18 C19 1.378(7) . ?
C18 H18 0.9300 . ?
C19 N2 1.401(6) . ?
C20 N2 1.317(6) . ?
C20 C21 1.442(7) . ?
C20 S2 1.730(5) . ?
C21 C26 1.394(7) . ?
C21 C22 1.411(7) . ?
C22 C23 1.406(7) . ?
C22 Ir1 2.015(5) . ?
C23 C24 1.387(8) . ?
C23 H23 0.9300 . ?
C24 C25 1.385(9) . ?
C24 H24 0.9300 . ?
C25 C26 1.377(9) . ?
C25 H25 0.9300 . ?
C26 H26 0.9300 . ?
C27 N4 1.319(6) . ?
C27 N3 1.333(6) . ?
C27 C28 1.493(6) . ?
C28 C29 1.390(7) . ?
C28 C33 1.393(7) . ?
C29 C30 1.386(7) . ?
C29 H29 0.9300 . ?
C30 C31 1.378(8) . ?
C30 H30 0.9300 . ?
C31 C32 1.372(9) . ?
C31 H31 0.9300 . ?
C32 C33 1.391(7) . ?
C32 H32 0.9300 . ?
C33 H33 0.9300 . ?
C34 N3 1.461(6) . ?
C34 C35 1.512(7) . ?
C34 C36 1.524(7) . ?
C34 H34 0.9800 . ?
C35 H35A 0.9600 . ?
C35 H35B 0.9600 . ?
C35 H35C 0.9600 . ?
C36 H36A 0.9600 . ?
C36 H36B 0.9600 . ?
C36 H36C 0.9600 . ?
C37 N4 1.474(6) . ?
C37 C39 1.513(9) . ?
C37 C38 1.523(8) . ?
C37 H37 0.9800 . ?
C38 H38A 0.9600 . ?
C38 H38B 0.9600 . ?
C38 H38C 0.9600 . ?
C39 H39A 0.9600 . ?
C39 H39B 0.9600 . ?
C39 H39C 0.9600 . ?
Ir1 N1 2.064(4) . ?
Ir1 N2 2.065(4) . ?
Ir1 N3 2.182(4) . ?
Ir1 N4 2.208(4) . ?
